data_1520427
loop_
_publ_author_name
'Holliman, Peter J.'
'Callear, Samantha K.'
'Hursthouse, Michael B.'

_publ_section_title
;
 C12H8N2O4
;
_journal_name_full 'Crystal Structure Report Archive'
_journal_page_first 650
_journal_year 2009
_chemical_formula_sum 'C12 H8 N2 O4'
_chemical_formula_weight 244.20
_space_group_IT_number 2
_symmetry_cell_setting triclinic
_symmetry_space_group_name_Hall '-P 1'
_symmetry_space_group_name_H-M 'P -1'
_atom_sites_solution_hydrogens geom
_atom_sites_solution_primary direct
_atom_sites_solution_secondary difmap
_cell_angle_alpha 108.0280(10)
_cell_angle_beta 96.346(2)
_cell_angle_gamma 107.648(2)
_cell_formula_units_Z 2
_cell_length_a 7.7644(2)
_cell_length_b 8.7396(3)
_cell_length_c 9.6184(3)
_cell_measurement_reflns_used 7330
_cell_measurement_temperature 120(2)
_cell_measurement_theta_max 27.48
_cell_measurement_theta_min 2.91
_cell_volume 576.19(3)
_computing_cell_refinement 'DENZO (Otwinowski & Minor, 1997) & COLLECT (Hooft, R.W.W., 1998)'
_computing_data_collection 'COLLECT (Hooft, R.W.W., 1998)'
_computing_data_reduction 'DENZO (Otwinowski & Minor, 1997) & COLLECT (Hooft, R.W.W., 1998)'
_computing_structure_refinement 'SHELXL-97 (Sheldrick, 2008)'
_diffrn_ambient_temperature 120(2)
_diffrn_detector_area_resol_mean 9.091
_diffrn_measured_fraction_theta_full 0.994
_diffrn_measured_fraction_theta_max 0.994
_diffrn_measurement_device_type 'Bruker-Nonius Roper CCD camera on \k-goniostat'
_diffrn_measurement_method '\f & \w scans'
_diffrn_radiation_monochromator graphite
_diffrn_radiation_source 'Bruker-Nonius FR591 rotating anode'
_diffrn_radiation_type MoK\a
_diffrn_radiation_wavelength 0.71073
_diffrn_reflns_av_R_equivalents 0.0400
_diffrn_reflns_av_sigmaI/netI 0.0305
_diffrn_reflns_limit_h_max 10
_diffrn_reflns_limit_h_min -9
_diffrn_reflns_limit_k_max 11
_diffrn_reflns_limit_k_min -11
_diffrn_reflns_limit_l_max 12
_diffrn_reflns_limit_l_min -12
_diffrn_reflns_number 14073
_diffrn_reflns_theta_full 27.48
_diffrn_reflns_theta_max 27.48
_diffrn_reflns_theta_min 3.09
_exptl_absorpt_coefficient_mu 0.108
_exptl_absorpt_correction_T_max 0.9776
_exptl_absorpt_correction_T_min 0.9579
_exptl_absorpt_correction_type multi-scan
_exptl_absorpt_process_details 'SADABS 2007/2 (Sheldrick, G.M., 2007)'
_exptl_crystal_colour colourless
_exptl_crystal_density_diffrn 1.408
_exptl_crystal_density_method 'not measured'
_exptl_crystal_description block
_exptl_crystal_F_000 252
_exptl_crystal_size_max 0.40
_exptl_crystal_size_mid 0.37
_exptl_crystal_size_min 0.21
_refine_diff_density_max 0.380
_refine_diff_density_min -0.332
_refine_diff_density_rms 0.051
_refine_ls_extinction_method none
_refine_ls_goodness_of_fit_ref 1.049
_refine_ls_hydrogen_treatment constr
_refine_ls_matrix_type full
_refine_ls_number_parameters 165
_refine_ls_number_reflns 2622
_refine_ls_number_restraints 0
_refine_ls_restrained_S_all 1.049
_refine_ls_R_factor_all 0.0544
_refine_ls_R_factor_gt 0.0439
_refine_ls_shift/su_max 0.000
_refine_ls_shift/su_mean 0.000
_refine_ls_structure_factor_coef Fsqd
_refine_ls_weighting_details 'calc w=1/[\s^2^(Fo^2^)+(0.0594P)^2^+0.2416P] where P=(Fo^2^+2Fc^2^)/3'
_refine_ls_weighting_scheme calc
_refine_ls_wR_factor_gt 0.1133
_refine_ls_wR_factor_ref 0.1206
_reflns_number_gt 2173
_reflns_number_total 2622
_reflns_threshold_expression >2\s(I)
_cod_data_source_file eCrystal-650.cif
_cod_data_source_block 2009src0189
_cod_depositor_comments
;
Citation :
Holliman, Peter J. and Callear, Samantha K. and 
Hursthouse, Michael B. (2009) 
University of Southampton, Crystal Structure Report Archive. 
(doi:10.5258/ecrystals/650)

More at:
http://ecrystals.chem.soton.ac.uk/650/
;
_cod_original_sg_symbol_H-M P-1
_cod_database_code 1520427

loop_
_symmetry_equiv_pos_as_xyz
'x, y, z'
'-x, -y, -z'

loop_
_atom_site_label
_atom_site_type_symbol
_atom_site_fract_x
_atom_site_fract_y
_atom_site_fract_z
_atom_site_U_iso_or_equiv
_atom_site_adp_type
_atom_site_occupancy
_atom_site_symmetry_multiplicity
_atom_site_calc_flag
_atom_site_refinement_flags
_atom_site_disorder_assembly
_atom_site_disorder_group
C1 C -0.1191(2) -0.33899(19) -0.49227(17) 0.0279(3) Uani 1 1 d . . .
H1A H -0.2405 -0.3298 -0.5170 0.042 Uiso 1 1 calc R . .
H1B H -0.1268 -0.4135 -0.4334 0.042 Uiso 1 1 calc R . .
H1C H -0.0819 -0.3884 -0.5850 0.042 Uiso 1 1 calc R . .
C2 C 0.02044(19) -0.16481(18) -0.40326(15) 0.0205(3) Uani 1 1 d . . .
C4 C 0.10772(19) 0.05260(17) -0.16034(15) 0.0186(3) Uani 1 1 d . . .
C5 C 0.08269(19) 0.19507(18) -0.18193(16) 0.0208(3) Uani 1 1 d . . .
H5 H -0.0010 0.1806 -0.2689 0.025 Uiso 1 1 calc R . .
C6 C 0.18013(19) 0.35848(18) -0.07625(16) 0.0208(3) Uani 1 1 d . . .
H6 H 0.1653 0.4566 -0.0912 0.025 Uiso 1 1 calc R . .
C7 C 0.29967(18) 0.37775(17) 0.05177(15) 0.0183(3) Uani 1 1 d . . .
C8 C 0.32527(18) 0.23652(18) 0.07538(15) 0.0186(3) Uani 1 1 d . . .
C9 C 0.22914(18) 0.07065(17) -0.03398(15) 0.0183(3) Uani 1 1 d . . .
C10 C 0.2554(2) -0.07770(18) -0.01356(16) 0.0216(3) Uani 1 1 d . . .
C12 C 0.4443(2) 0.25919(19) 0.21141(17) 0.0238(3) Uani 1 1 d . . .
C15 C 0.30751(19) 0.62712(17) 0.24287(15) 0.0187(3) Uani 1 1 d . . .
C16 C 0.4329(2) 0.80338(19) 0.34257(16) 0.0246(3) Uani 1 1 d . . .
H16A H 0.3644 0.8824 0.3548 0.037 Uiso 1 1 calc R . .
H16B H 0.5375 0.8422 0.2978 0.037 Uiso 1 1 calc R . .
H16C H 0.4796 0.8017 0.4408 0.037 Uiso 1 1 calc R . .
N11 N 0.27841(19) -0.19418(17) 0.00492(16) 0.0295(3) Uani 1 1 d . . .
N13 N 0.5361(2) 0.2757(2) 0.32100(16) 0.0371(4) Uani 1 1 d . . .
O2 O 0.13563(15) -0.07479(14) -0.44476(12) 0.0275(3) Uani 1 1 d . . .
O3 O -0.00044(14) -0.11374(13) -0.25656(11) 0.0225(2) Uani 1 1 d . . .
O14 O 0.40399(13) 0.54028(12) 0.15707(11) 0.0211(2) Uani 1 1 d . . .
O15 O 0.14545(14) 0.56060(13) 0.23457(12) 0.0247(3) Uani 1 1 d . . .

loop_
_atom_site_aniso_label
_atom_site_aniso_U_11
_atom_site_aniso_U_22
_atom_site_aniso_U_33
_atom_site_aniso_U_23
_atom_site_aniso_U_13
_atom_site_aniso_U_12
C1 0.0320(8) 0.0212(7) 0.0228(7) 0.0034(6) 0.0046(6) 0.0045(6)
C2 0.0219(7) 0.0214(7) 0.0185(7) 0.0055(6) 0.0038(5) 0.0101(6)
C4 0.0188(7) 0.0177(7) 0.0169(6) 0.0041(5) 0.0073(5) 0.0044(5)
C5 0.0213(7) 0.0222(7) 0.0188(7) 0.0074(6) 0.0049(5) 0.0078(6)
C6 0.0221(7) 0.0202(7) 0.0228(7) 0.0087(6) 0.0079(6) 0.0094(6)
C7 0.0169(6) 0.0164(6) 0.0201(7) 0.0042(5) 0.0075(5) 0.0050(5)
C8 0.0183(7) 0.0214(7) 0.0174(7) 0.0071(6) 0.0070(5) 0.0080(5)
C9 0.0195(7) 0.0179(7) 0.0197(7) 0.0071(5) 0.0093(5) 0.0076(5)
C10 0.0224(7) 0.0212(7) 0.0204(7) 0.0066(6) 0.0069(5) 0.0069(6)
C12 0.0254(7) 0.0215(7) 0.0234(7) 0.0074(6) 0.0064(6) 0.0073(6)
C15 0.0228(7) 0.0197(7) 0.0158(6) 0.0072(5) 0.0044(5) 0.0096(6)
C16 0.0261(7) 0.0199(7) 0.0211(7) 0.0015(6) 0.0028(6) 0.0058(6)
N11 0.0335(7) 0.0246(7) 0.0335(7) 0.0127(6) 0.0091(6) 0.0120(6)
N13 0.0411(8) 0.0362(8) 0.0281(7) 0.0112(6) -0.0027(6) 0.0101(7)
O2 0.0283(6) 0.0254(6) 0.0245(5) 0.0058(4) 0.0103(4) 0.0055(4)
O3 0.0264(5) 0.0175(5) 0.0178(5) 0.0036(4) 0.0056(4) 0.0026(4)
O14 0.0189(5) 0.0166(5) 0.0234(5) 0.0023(4) 0.0052(4) 0.0054(4)
O15 0.0215(5) 0.0240(5) 0.0252(5) 0.0050(4) 0.0072(4) 0.0070(4)

loop_
_atom_type_symbol
_atom_type_description
_atom_type_scat_dispersion_real
_atom_type_scat_dispersion_imag
_atom_type_scat_source
C C 0.0033 0.0016 'International Tables Vol C Tables 4.2.6.8 and 6.1.1.4'
H H 0.0000 0.0000 'International Tables Vol C Tables 4.2.6.8 and 6.1.1.4'
N N 0.0061 0.0033 'International Tables Vol C Tables 4.2.6.8 and 6.1.1.4'
O O 0.0106 0.0060 'International Tables Vol C Tables 4.2.6.8 and 6.1.1.4'

loop_
_geom_angle_atom_site_label_1
_geom_angle_atom_site_label_2
_geom_angle_atom_site_label_3
_geom_angle
_geom_angle_site_symmetry_1
_geom_angle_site_symmetry_3
C2 C1 H1A 109.5 . .
C2 C1 H1B 109.5 . .
H1A C1 H1B 109.5 . .
C2 C1 H1C 109.5 . .
H1A C1 H1C 109.5 . .
H1B C1 H1C 109.5 . .
O2 C2 O3 121.91(13) . .
O2 C2 C1 128.14(13) . .
O3 C2 C1 109.95(12) . .
C9 C4 C5 121.10(13) . .
C9 C4 O3 117.43(12) . .
C5 C4 O3 121.19(12) . .
C6 C5 C4 119.84(13) . .
C6 C5 H5 120.1 . .
C4 C5 H5 120.1 . .
C5 C6 C7 119.54(13) . .
C5 C6 H6 120.2 . .
C7 C6 H6 120.2 . .
C8 C7 O14 117.83(12) . .
C8 C7 C6 121.29(13) . .
O14 C7 C6 120.82(12) . .
C7 C8 C9 119.08(12) . .
C7 C8 C12 120.21(13) . .
C9 C8 C12 120.69(12) . .
C4 C9 C8 119.13(12) . .
C4 C9 C10 120.62(12) . .
C8 C9 C10 120.25(12) . .
N11 C10 C9 178.87(16) . .
N13 C12 C8 178.53(16) . .
O15 C15 O14 121.64(12) . .
O15 C15 C16 127.58(13) . .
O14 C15 C16 110.76(11) . .
C15 C16 H16A 109.5 . .
C15 C16 H16B 109.5 . .
H16A C16 H16B 109.5 . .
C15 C16 H16C 109.5 . .
H16A C16 H16C 109.5 . .
H16B C16 H16C 109.5 . .
C2 O3 C4 117.84(10) . .
C15 O14 C7 116.35(10) . .

loop_
_geom_bond_atom_site_label_1
_geom_bond_atom_site_label_2
_geom_bond_distance
_geom_bond_site_symmetry_2
C1 C2 1.487(2) .
C1 H1A 0.9800 .
C1 H1B 0.9800 .
C1 H1C 0.9800 .
C2 O2 1.1937(18) .
C2 O3 1.3861(17) .
C4 C9 1.3888(19) .
C4 C5 1.389(2) .
C4 O3 1.3894(16) .
C5 C6 1.386(2) .
C5 H5 0.9500 .
C6 C7 1.389(2) .
C6 H6 0.9500 .
C7 C8 1.388(2) .
C7 O14 1.3893(16) .
C8 C9 1.4112(19) .
C8 C12 1.438(2) .
C9 C10 1.439(2) .
C10 N11 1.147(2) .
C12 N13 1.148(2) .
C15 O15 1.1972(17) .
C15 O14 1.3827(17) .
C15 C16 1.4868(19) .
C16 H16A 0.9800 .
C16 H16B 0.9800 .
C16 H16C 0.9800 .
